data_7108397
loop_
_publ_author_name
'Cameron Jones'
'Anastas Sidiropoulos'
'Nicole Holzmann'
'Gernot Frenking'
'Andreas Stasch'

_publ_section_title
;
 An N-heterocyclic carbene adduct of diatomic tin, :Sn[double bond, length
 as m-dash]Sn:
;
_journal_name_full Chem.Commun.
_journal_page_first 9855
_journal_paper_doi 10.1039/c2cc35228a
_journal_volume 48
_journal_year 2012
_chemical_formula_sum 'C78 H96 Ge2 N4'
_chemical_formula_weight 1234.77
_chemical_name_systematic
; 
 ? 
;
_space_group_IT_number 14
_symmetry_cell_setting monoclinic
_symmetry_space_group_name_Hall '-P 2ybc'
_symmetry_space_group_name_H-M 'P 1 21/c 1'
_atom_sites_solution_hydrogens geom
_atom_sites_solution_primary direct
_atom_sites_solution_secondary difmap
_audit_creation_method SHELXL-97
_cell_angle_alpha 90.00
_cell_angle_beta 108.3710(10)
_cell_angle_gamma 90.00
_cell_formula_units_Z 2
_cell_length_a 12.2533(7)
_cell_length_b 22.8619(12)
_cell_length_c 13.0395(7)
_cell_measurement_reflns_used 4183
_cell_measurement_temperature 123(2)
_cell_measurement_theta_max 24.81
_cell_measurement_theta_min 2.43
_cell_volume 3466.6(3)
_computing_cell_refinement 'Apex2 v2012.2.0 (Bruker AXS, 2012)'
_computing_data_collection 'Apex2 v2012.2.0 (Bruker AXS, 2012)'
_computing_data_reduction 'Apex2 v2012.2.0 (Bruker AXS, 2012)'
_computing_molecular_graphics 'X-Seed (Barbour, 2001)'
_computing_publication_material 'CIFTAB (Sheldrick, 1997)'
_computing_structure_refinement 'SHELXL-97 (Sheldrick, 1997)'
_computing_structure_solution 'SHELXS-97 (Sheldrick, 1990)'
_diffrn_ambient_temperature 123(2)
_diffrn_measured_fraction_theta_full 0.997
_diffrn_measured_fraction_theta_max 0.997
_diffrn_measurement_device_type 'Bruker Apex X8'
_diffrn_radiation_monochromator graphite
_diffrn_radiation_source 'fine-focus sealed tube'
_diffrn_radiation_type MoK\a
_diffrn_radiation_wavelength 0.71073
_diffrn_reflns_av_R_equivalents 0.0815
_diffrn_reflns_av_sigmaI/netI 0.1055
_diffrn_reflns_limit_h_max 14
_diffrn_reflns_limit_h_min -12
_diffrn_reflns_limit_k_max 27
_diffrn_reflns_limit_k_min -25
_diffrn_reflns_limit_l_max 9
_diffrn_reflns_limit_l_min -15
_diffrn_reflns_number 17684
_diffrn_reflns_theta_full 25.00
_diffrn_reflns_theta_max 25.00
_diffrn_reflns_theta_min 2.67
_exptl_absorpt_coefficient_mu 0.911
_exptl_absorpt_correction_T_max 0.898
_exptl_absorpt_correction_T_min 0.851
_exptl_absorpt_correction_type multi-scan
_exptl_absorpt_process_details 'Sortav (Blessing, 1995)'
_exptl_crystal_colour red
_exptl_crystal_density_diffrn 1.183
_exptl_crystal_density_method 'not measured'
_exptl_crystal_description block
_exptl_crystal_F_000 1312
_exptl_crystal_size_max 0.18
_exptl_crystal_size_mid 0.15
_exptl_crystal_size_min 0.12
_refine_diff_density_max 0.408
_refine_diff_density_min -0.495
_refine_diff_density_rms 0.072
_refine_ls_extinction_method none
_refine_ls_goodness_of_fit_ref 0.988
_refine_ls_hydrogen_treatment constr
_refine_ls_matrix_type full
_refine_ls_number_parameters 387
_refine_ls_number_reflns 6102
_refine_ls_number_restraints 6
_refine_ls_restrained_S_all 1.002
_refine_ls_R_factor_all 0.0994
_refine_ls_R_factor_gt 0.0492
_refine_ls_shift/su_max 0.000
_refine_ls_shift/su_mean 0.000
_refine_ls_structure_factor_coef Fsqd
_refine_ls_weighting_details 'calc w=1/[\s^2^(Fo^2^)+(0.0345P)^2^+0.0000P] where P=(Fo^2^+2Fc^2^)/3'
_refine_ls_weighting_scheme calc
_refine_ls_wR_factor_gt 0.0881
_refine_ls_wR_factor_ref 0.1041
_reflns_number_gt 3832
_reflns_number_total 6102
_reflns_threshold_expression >2sigma(I)
_cod_data_source_file c2cc35228a.cif
_cod_data_source_block compound2(benzene)4
_cod_original_sg_symbol_H-M P2(1)/c
_cod_database_code 7108397

loop_
_symmetry_equiv_pos_as_xyz
'x, y, z'
'-x, y+1/2, -z+1/2'
'-x, -y, -z'
'x, -y-1/2, z-1/2'

loop_
_atom_site_label
_atom_site_type_symbol
_atom_site_fract_x
_atom_site_fract_y
_atom_site_fract_z
_atom_site_U_iso_or_equiv
_atom_site_adp_type
_atom_site_occupancy
_atom_site_symmetry_multiplicity
_atom_site_calc_flag
_atom_site_refinement_flags
Ge1 Ge 0.07476(3) 0.018694(16) 0.57255(3) 0.02243(12) Uani 1 1 d .
N1 N -0.0758(2) 0.11763(12) 0.6112(2) 0.0173(7) Uani 1 1 d .
C1 C -0.0034(3) 0.09783(14) 0.5574(3) 0.0170(8) Uani 1 1 d .
N2 N 0.0098(2) 0.14522(12) 0.4984(2) 0.0187(7) Uani 1 1 d .
C2 C -0.1065(3) 0.17550(15) 0.5850(3) 0.0246(9) Uani 1 1 d .
H2 H -0.1565 0.1986 0.6113 0.030 Uiso 1 1 calc R
C3 C -0.0524(3) 0.19253(15) 0.5159(3) 0.0257(9) Uani 1 1 d .
H3 H -0.0559 0.2303 0.4845 0.031 Uiso 1 1 calc R
C4 C -0.0997(3) 0.08601(15) 0.6978(3) 0.0200(8) Uani 1 1 d .
C5 C -0.0203(3) 0.09128(16) 0.8013(3) 0.0255(9) Uani 1 1 d .
C6 C -0.0453(4) 0.06133(17) 0.8845(3) 0.0335(10) Uani 1 1 d .
H6 H 0.0064 0.0638 0.9561 0.040 Uiso 1 1 calc R
C7 C -0.1434(4) 0.02834(17) 0.8644(3) 0.0372(11) Uani 1 1 d .
H7 H -0.1586 0.0080 0.9220 0.045 Uiso 1 1 calc R
C8 C -0.2199(3) 0.02445(17) 0.7620(3) 0.0324(10) Uani 1 1 d .
H8 H -0.2871 0.0013 0.7496 0.039 Uiso 1 1 calc R
C9 C -0.2008(3) 0.05378(15) 0.6757(3) 0.0232(9) Uani 1 1 d .
C10 C 0.0867(3) 0.12808(17) 0.8243(3) 0.0318(10) Uani 1 1 d .
H10 H 0.0922 0.1422 0.7535 0.038 Uiso 1 1 calc R
C11 C 0.1950(4) 0.09221(19) 0.8792(4) 0.0528(13) Uani 1 1 d .
H11A H 0.1931 0.0788 0.9499 0.079 Uiso 1 1 calc R
H11B H 0.2633 0.1166 0.8885 0.079 Uiso 1 1 calc R
H11C H 0.1980 0.0583 0.8341 0.079 Uiso 1 1 calc R
C12 C 0.0806(4) 0.18204(19) 0.8922(4) 0.0585(14) Uani 1 1 d .
H12A H 0.0085 0.2030 0.8582 0.088 Uiso 1 1 calc R
H12B H 0.1457 0.2079 0.8969 0.088 Uiso 1 1 calc R
H12C H 0.0835 0.1697 0.9650 0.088 Uiso 1 1 calc R
C13 C -0.2890(3) 0.05195(16) 0.5639(3) 0.0262(9) Uani 1 1 d .
H13 H -0.2494 0.0639 0.5108 0.031 Uiso 1 1 calc R
C14 C -0.3396(3) -0.00895(16) 0.5319(3) 0.0392(11) Uani 1 1 d .
H14A H -0.2773 -0.0370 0.5383 0.059 Uiso 1 1 calc R
H14B H -0.3908 -0.0082 0.4571 0.059 Uiso 1 1 calc R
H14C H -0.3832 -0.0208 0.5799 0.059 Uiso 1 1 calc R
C15 C -0.3836(3) 0.09683(17) 0.5575(3) 0.0358(10) Uani 1 1 d .
H15A H -0.4215 0.0873 0.6113 0.054 Uiso 1 1 calc R
H15B H -0.4403 0.0959 0.4851 0.054 Uiso 1 1 calc R
H15C H -0.3497 0.1360 0.5719 0.054 Uiso 1 1 calc R
C16 C 0.0900(3) 0.14763(14) 0.4377(3) 0.0216(9) Uani 1 1 d .
C17 C 0.2053(3) 0.16078(15) 0.4933(3) 0.0262(9) Uani 1 1 d .
C18 C 0.2803(3) 0.16404(16) 0.4325(3) 0.0340(10) Uani 1 1 d .
H18 H 0.3590 0.1729 0.4673 0.041 Uiso 1 1 calc R
C19 C 0.2421(4) 0.15463(17) 0.3225(4) 0.0395(11) Uani 1 1 d .
H19 H 0.2947 0.1571 0.2825 0.047 Uiso 1 1 calc R
C20 C 0.1285(4) 0.14168(17) 0.2701(3) 0.0382(11) Uani 1 1 d .
H20 H 0.1039 0.1353 0.1942 0.046 Uiso 1 1 calc R
C21 C 0.0488(3) 0.13773(15) 0.3262(3) 0.0268(9) Uani 1 1 d .
C22 C 0.2498(3) 0.17067(17) 0.6142(3) 0.0337(10) Uani 1 1 d .
H22 H 0.1878 0.1578 0.6441 0.040 Uiso 1 1 calc R
C23 C 0.3556(4) 0.1357(2) 0.6711(4) 0.0709(17) Uani 1 1 d .
H23A H 0.4195 0.1485 0.6464 0.106 Uiso 1 1 calc R
H23B H 0.3404 0.0941 0.6548 0.106 Uiso 1 1 calc R
H23C H 0.3758 0.1419 0.7493 0.106 Uiso 1 1 calc R
C24 C 0.2720(6) 0.2344(2) 0.6418(4) 0.097(2) Uani 1 1 d U
H24A H 0.3371 0.2478 0.6195 0.146 Uiso 1 1 calc R
H24B H 0.2899 0.2397 0.7200 0.146 Uiso 1 1 calc R
H24C H 0.2034 0.2572 0.6040 0.146 Uiso 1 1 calc R
C25 C -0.0759(3) 0.12513(16) 0.2672(3) 0.0289(10) Uani 1 1 d .
H25 H -0.1114 0.1100 0.3213 0.035 Uiso 1 1 calc R
C26 C -0.0932(4) 0.07852(17) 0.1789(3) 0.0406(11) Uani 1 1 d .
H26A H -0.0667 0.0938 0.1206 0.061 Uiso 1 1 calc R
H26B H -0.1750 0.0685 0.1500 0.061 Uiso 1 1 calc R
H26C H -0.0490 0.0435 0.2096 0.061 Uiso 1 1 calc R
C27 C -0.1399(4) 0.18132(17) 0.2185(3) 0.0405(11) Uani 1 1 d .
H27A H -0.1312 0.2103 0.2759 0.061 Uiso 1 1 calc R
H27B H -0.2216 0.1726 0.1844 0.061 Uiso 1 1 calc R
H27C H -0.1076 0.1969 0.1642 0.061 Uiso 1 1 calc R
C28 C 0.3761(4) -0.0407(2) 0.7594(4) 0.0462(12) Uani 1 1 d .
H28 H 0.3047 -0.0218 0.7256 0.055 Uiso 1 1 calc R
C29 C 0.4631(4) -0.0112(2) 0.8368(3) 0.0446(11) Uani 1 1 d .
H29 H 0.4516 0.0279 0.8559 0.054 Uiso 1 1 calc R
C30 C 0.5665(3) -0.03903(18) 0.8859(3) 0.0368(11) Uani 1 1 d .
H30 H 0.6261 -0.0193 0.9394 0.044 Uiso 1 1 calc R
C31 C 0.5829(3) -0.0957(2) 0.8568(3) 0.0387(11) Uani 1 1 d .
H31 H 0.6543 -0.1147 0.8900 0.046 Uiso 1 1 calc R
C32 C 0.4963(4) -0.1247(2) 0.7802(3) 0.0417(11) Uani 1 1 d .
H32 H 0.5078 -0.1638 0.7608 0.050 Uiso 1 1 calc R
C33 C 0.3932(4) -0.0970(2) 0.7317(3) 0.0446(12) Uani 1 1 d .
H33 H 0.3335 -0.1170 0.6787 0.053 Uiso 1 1 calc R
C34 C 0.3466(4) -0.2673(2) 0.6409(4) 0.0562(14) Uani 1 1 d .
H34 H 0.3232 -0.2375 0.6804 0.067 Uiso 1 1 calc R
C35 C 0.4166(4) -0.2540(2) 0.5810(4) 0.0563(14) Uani 1 1 d .
H35 H 0.4415 -0.2148 0.5786 0.068 Uiso 1 1 calc R
C36 C 0.4514(4) -0.2968(2) 0.5241(3) 0.0474(12) Uani 1 1 d .
H36 H 0.5006 -0.2875 0.4829 0.057 Uiso 1 1 calc R
C37 C 0.4145(4) -0.35306(19) 0.5275(3) 0.0438(12) Uani 1 1 d .
H37 H 0.4378 -0.3828 0.4880 0.053 Uiso 1 1 calc R
C38 C 0.3441(4) -0.36665(19) 0.5873(4) 0.0467(12) Uani 1 1 d .
H38 H 0.3189 -0.4058 0.5895 0.056 Uiso 1 1 calc R
C39 C 0.3099(4) -0.3238(2) 0.6442(4) 0.0547(13) Uani 1 1 d .
H39 H 0.2610 -0.3332 0.6857 0.066 Uiso 1 1 calc R

loop_
_atom_site_aniso_label
_atom_site_aniso_U_11
_atom_site_aniso_U_22
_atom_site_aniso_U_33
_atom_site_aniso_U_23
_atom_site_aniso_U_13
_atom_site_aniso_U_12
Ge1 0.0223(2) 0.0164(2) 0.0262(2) -0.0016(2) 0.00445(16) 0.0031(2)
N1 0.0224(17) 0.0136(16) 0.0181(17) -0.0008(13) 0.0095(14) 0.0012(13)
C1 0.020(2) 0.017(2) 0.0139(19) 0.0005(15) 0.0049(16) -0.0009(16)
N2 0.0205(17) 0.0160(16) 0.0217(17) -0.0011(12) 0.0099(14) 0.0012(13)
C2 0.032(2) 0.017(2) 0.028(2) 0.0006(17) 0.014(2) 0.0062(18)
C3 0.030(2) 0.014(2) 0.037(2) 0.0022(18) 0.017(2) 0.0024(18)
C4 0.027(2) 0.017(2) 0.021(2) -0.0005(16) 0.0154(18) 0.0045(17)
C5 0.028(2) 0.023(2) 0.029(2) 0.0006(18) 0.0134(19) 0.0080(18)
C6 0.039(3) 0.038(3) 0.025(2) 0.0036(19) 0.012(2) 0.013(2)
C7 0.048(3) 0.033(3) 0.040(3) 0.016(2) 0.027(2) 0.016(2)
C8 0.036(2) 0.029(2) 0.040(3) 0.006(2) 0.023(2) 0.001(2)
C9 0.027(2) 0.017(2) 0.030(2) 0.0008(17) 0.0165(19) 0.0038(18)
C10 0.032(2) 0.037(3) 0.022(2) -0.0051(19) 0.0032(19) 0.001(2)
C11 0.035(3) 0.054(3) 0.059(3) -0.011(3) 0.001(2) 0.000(2)
C12 0.073(4) 0.038(3) 0.063(3) -0.015(2) 0.019(3) -0.004(3)
C13 0.023(2) 0.028(2) 0.032(2) -0.0021(18) 0.0141(19) -0.0033(18)
C14 0.030(2) 0.030(3) 0.061(3) -0.008(2) 0.021(2) -0.006(2)
C15 0.030(2) 0.031(2) 0.044(3) -0.004(2) 0.009(2) 0.003(2)
C16 0.027(2) 0.0113(19) 0.034(2) 0.0049(17) 0.0206(19) 0.0038(17)
C17 0.026(2) 0.018(2) 0.039(3) 0.0035(18) 0.016(2) 0.0011(18)
C18 0.032(3) 0.021(2) 0.057(3) 0.003(2) 0.026(2) 0.0003(19)
C19 0.051(3) 0.029(3) 0.054(3) 0.004(2) 0.040(3) 0.002(2)
C20 0.055(3) 0.029(2) 0.039(3) 0.005(2) 0.027(2) 0.003(2)
C21 0.038(3) 0.017(2) 0.033(2) 0.0034(18) 0.021(2) 0.0021(18)
C22 0.028(2) 0.034(3) 0.039(3) -0.004(2) 0.011(2) -0.005(2)
C23 0.080(4) 0.055(3) 0.053(3) -0.016(3) -0.015(3) 0.027(3)
C24 0.149(5) 0.052(3) 0.062(3) -0.022(3) -0.008(3) 0.026(3)
C25 0.039(3) 0.024(2) 0.025(2) -0.0010(18) 0.012(2) 0.0011(19)
C26 0.065(3) 0.032(3) 0.028(2) -0.0052(19) 0.020(2) 0.000(2)
C27 0.047(3) 0.033(3) 0.039(3) -0.002(2) 0.011(2) 0.006(2)
C28 0.033(3) 0.053(3) 0.049(3) 0.021(2) 0.009(2) 0.016(2)
C29 0.041(3) 0.042(3) 0.051(3) 0.010(2) 0.014(2) 0.008(2)
C30 0.032(3) 0.039(3) 0.040(3) 0.002(2) 0.012(2) -0.005(2)
C31 0.024(2) 0.057(3) 0.033(3) 0.006(2) 0.007(2) 0.008(2)
C32 0.040(3) 0.051(3) 0.035(3) -0.002(2) 0.014(2) 0.008(2)
C33 0.036(3) 0.062(3) 0.030(3) 0.001(2) 0.002(2) 0.002(2)
C34 0.061(4) 0.046(3) 0.068(4) -0.003(3) 0.030(3) 0.019(3)
C35 0.077(4) 0.033(3) 0.060(3) 0.002(3) 0.024(3) -0.007(3)
C36 0.050(3) 0.057(3) 0.039(3) 0.000(2) 0.020(2) -0.014(3)
C37 0.058(3) 0.039(3) 0.038(3) -0.004(2) 0.022(2) -0.004(2)
C38 0.053(3) 0.036(3) 0.053(3) -0.001(2) 0.021(3) -0.013(2)
C39 0.053(3) 0.057(3) 0.065(3) 0.005(3) 0.034(3) -0.004(3)

loop_
_atom_type_symbol
_atom_type_description
_atom_type_scat_dispersion_real
_atom_type_scat_dispersion_imag
_atom_type_scat_source
C C 0.0033 0.0016 'International Tables Vol C Tables 4.2.6.8 and 6.1.1.4'
H H 0.0000 0.0000 'International Tables Vol C Tables 4.2.6.8 and 6.1.1.4'
N N 0.0061 0.0033 'International Tables Vol C Tables 4.2.6.8 and 6.1.1.4'
Ge Ge 0.1547 1.8001 'International Tables Vol C Tables 4.2.6.8 and 6.1.1.4'

loop_
_geom_angle_atom_site_label_1
_geom_angle_atom_site_label_2
_geom_angle_atom_site_label_3
_geom_angle
_geom_angle_site_symmetry_3
C1 Ge1 Ge1 91.25(9) 3_556
C1 N1 C2 111.0(3) .
C1 N1 C4 123.9(3) .
C2 N1 C4 124.2(3) .
N2 C1 N1 103.7(3) .
N2 C1 Ge1 128.8(2) .
N1 C1 Ge1 127.4(2) .
C1 N2 C3 111.0(3) .
C1 N2 C16 124.0(3) .
C3 N2 C16 124.5(3) .
C3 C2 N1 106.9(3) .
C2 C3 N2 107.5(3) .
C9 C4 C5 123.3(3) .
C9 C4 N1 119.3(3) .
C5 C4 N1 117.4(3) .
C6 C5 C4 116.8(4) .
C6 C5 C10 120.6(4) .
C4 C5 C10 122.5(3) .
C7 C6 C5 121.0(4) .
C8 C7 C6 120.6(4) .
C7 C8 C9 121.3(4) .
C4 C9 C8 117.0(3) .
C4 C9 C13 122.1(3) .
C8 C9 C13 120.9(3) .
C5 C10 C11 111.4(3) .
C5 C10 C12 111.4(3) .
C11 C10 C12 110.7(3) .
C9 C13 C14 113.1(3) .
C9 C13 C15 109.4(3) .
C14 C13 C15 111.1(3) .
C21 C16 C17 123.2(3) .
C21 C16 N2 118.5(3) .
C17 C16 N2 118.3(3) .
C18 C17 C16 117.1(4) .
C18 C17 C22 120.0(4) .
C16 C17 C22 122.9(3) .
C19 C18 C17 121.1(4) .
C20 C19 C18 120.7(4) .
C19 C20 C21 121.2(4) .
C20 C21 C16 116.8(4) .
C20 C21 C25 120.6(4) .
C16 C21 C25 122.5(3) .
C23 C22 C24 109.5(4) .
C23 C22 C17 113.9(3) .
C24 C22 C17 111.9(4) .
C21 C25 C26 113.2(3) .
C21 C25 C27 110.8(3) .
C26 C25 C27 109.8(3) .
C33 C28 C29 120.0(4) .
C30 C29 C28 119.6(4) .
C29 C30 C31 119.8(4) .
C32 C31 C30 120.4(4) .
C33 C32 C31 119.8(4) .
C28 C33 C32 120.4(4) .
C35 C34 C39 119.9(4) .
C34 C35 C36 120.5(4) .
C37 C36 C35 119.3(4) .
C36 C37 C38 120.4(4) .
C37 C38 C39 120.1(4) .
C38 C39 C34 119.8(4) .

loop_
_geom_bond_atom_site_label_1
_geom_bond_atom_site_label_2
_geom_bond_distance
_geom_bond_site_symmetry_2
Ge1 C1 2.027(3) .
Ge1 Ge1 2.3413(8) 3_556
N1 C1 1.370(4) .
N1 C2 1.388(4) .
N1 C4 1.446(4) .
C1 N2 1.367(4) .
N2 C3 1.383(4) .
N2 C16 1.445(4) .
C2 C3 1.334(4) .
C4 C9 1.391(5) .
C4 C5 1.398(5) .
C5 C6 1.397(5) .
C5 C10 1.506(5) .
C6 C7 1.373(5) .
C7 C8 1.372(5) .
C8 C9 1.391(5) .
C9 C13 1.518(5) .
C10 C11 1.532(5) .
C10 C12 1.535(5) .
C13 C14 1.528(5) .
C13 C15 1.531(5) .
C16 C21 1.399(5) .
C16 C17 1.402(5) .
C17 C18 1.392(5) .
C17 C22 1.514(5) .
C18 C19 1.377(5) .
C19 C20 1.375(5) .
C20 C21 1.396(5) .
C21 C25 1.506(5) .
C22 C23 1.505(5) .
C22 C24 1.505(6) .
C25 C26 1.534(5) .
C25 C27 1.534(5) .
C28 C33 1.372(6) .
C28 C29 1.390(6) .
C29 C30 1.381(5) .
C30 C31 1.381(5) .
C31 C32 1.378(5) .
C32 C33 1.376(5) .
C34 C35 1.365(6) .
C34 C39 1.373(6) .
C35 C36 1.375(6) .
C36 C37 1.368(5) .
C37 C38 1.369(5) .
C38 C39 1.371(6) .
